data_7247838
loop_
_publ_author_name
'Scheepers, Matthew C.'
'Lemmerer, Andreas'

_publ_section_title
;
 The design of a series of cocrystals featuring dicarboxylic acid with a
 modified isoniazid derivative
;
_journal_issue 3
_journal_name_full CrystEngComm
_journal_page_first 268
_journal_page_last 276
_journal_paper_doi 10.1039/D3CE00846K
_journal_volume 26
_journal_year 2024
_chemical_formula_moiety 'C9 H11 N3 O, C4 H7 O2'
_chemical_formula_sum 'C13 H18 N3 O3'
_chemical_formula_weight 264.3
_space_group_IT_number 14
_space_group_name_Hall '-P 2ybc'
_space_group_name_H-M_alt 'P 1 21/c 1'
_symmetry_cell_setting monoclinic
_symmetry_Int_Tables_number 14
_symmetry_space_group_name_Hall '-P 2ybc'
_symmetry_space_group_name_H-M 'P 1 21/c 1'
_atom_sites_solution_hydrogens geom
_atom_sites_solution_primary dual
_audit_conform_dict_location ftp://ftp.iucr.org/pub/cif_core.dic
_audit_conform_dict_name cif_core.dic
_audit_conform_dict_version 2.4.5
_audit_creation_date 2023-03-17T10:02:45-00:00
_audit_creation_method 'WinGX routine CIF_UPDATE'
_audit_update_record
;
2023-08-25 deposited with the CCDC.	2023-12-06 downloaded from the CCDC.
;
_cell_angle_alpha 90
_cell_angle_beta 96.316(6)
_cell_angle_gamma 90
_cell_formula_units_Z 4
_cell_length_a 19.888(4)
_cell_length_b 8.2744(15)
_cell_length_c 8.3942(15)
_cell_measurement_reflns_used 3295
_cell_measurement_temperature 173
_cell_measurement_theta_max 25.59
_cell_measurement_theta_min 2.67
_cell_measurement_wavelength 0.71073
_cell_volume 1373.0(4)
_computing_molecular_graphics 'Olex2 1.3 (Dolomanov et al., 2009)'
_computing_publication_material 'Olex2 1.3 (Dolomanov et al., 2009)'
_computing_structure_refinement 'SHELXL 2018/3 (Sheldrick, 2015)'
_computing_structure_solution 'SHELXT 2018/2 (Sheldrick, 2018)'
_diffrn_ambient_temperature 173
_diffrn_measured_fraction_theta_full 0.962
_diffrn_measured_fraction_theta_max 0.958
_diffrn_measurement_device_type 'Bruker APEX-II CCD'
_diffrn_measurement_method '\f and \w scans'
_diffrn_radiation_probe x-ray
_diffrn_radiation_type MoK\a
_diffrn_radiation_wavelength 0.71073
_diffrn_reflns_av_R_equivalents 0.1042
_diffrn_reflns_av_unetI/netI 0.0896
_diffrn_reflns_Laue_measured_fraction_full 0.962
_diffrn_reflns_Laue_measured_fraction_max 0.958
_diffrn_reflns_limit_h_max 26
_diffrn_reflns_limit_h_min -26
_diffrn_reflns_limit_k_max 11
_diffrn_reflns_limit_k_min -11
_diffrn_reflns_limit_l_max 8
_diffrn_reflns_limit_l_min -11
_diffrn_reflns_number 27737
_diffrn_reflns_point_group_measured_fraction_full 0.962
_diffrn_reflns_point_group_measured_fraction_max 0.958
_diffrn_reflns_theta_full 25.242
_diffrn_reflns_theta_max 28.345
_diffrn_reflns_theta_min 2.06
_diffrn_standards_number 0
_exptl_absorpt_coefficient_mu 0.092
_exptl_absorpt_correction_T_max 0.7457
_exptl_absorpt_correction_T_min 0.5757
_exptl_absorpt_correction_type multi-scan
_exptl_absorpt_process_details
;
SADABS-2016/2 (Bruker,2016/2) was used for absorption correction.
        wR2(int) was 0.1306 before and 0.0744 after correction.
        The Ratio of minimum to maximum transmission is 0.7720.
        The \l/2 correction factor is Not present.
;
_exptl_crystal_colour colourless
_exptl_crystal_density_diffrn 1.279
_exptl_crystal_density_method 'not measured'
_exptl_crystal_description plate
_exptl_crystal_F_000 564
_exptl_crystal_size_max 0.342
_exptl_crystal_size_mid 0.151
_exptl_crystal_size_min 0.082
_refine_diff_density_max 0.476
_refine_diff_density_min -0.386
_refine_diff_density_rms 0.064
_refine_ls_extinction_coef 0.010(3)
_refine_ls_extinction_expression Fc^*^=kFc[1+0.001xFc^2^\l^3^/sin(2\q)]^-1/4^
_refine_ls_extinction_method 'SHELXL-2018/3 (Sheldrick 2018)'
_refine_ls_goodness_of_fit_ref 1.032
_refine_ls_hydrogen_treatment constr
_refine_ls_matrix_type full
_refine_ls_number_constraints 0
_refine_ls_number_parameters 176
_refine_ls_number_reflns 3282
_refine_ls_number_restraints 0
_refine_ls_restrained_S_all 1.032
_refine_ls_R_factor_all 0.1118
_refine_ls_R_factor_gt 0.0664
_refine_ls_shift/su_max 0.001
_refine_ls_shift/su_mean 0
_refine_ls_structure_factor_coef Fsqd
_refine_ls_weighting_details 'w=1/[\s^2^(Fo^2^)+(0.0747P)^2^+0.5847P] where P=(Fo^2^+2Fc^2^)/3'
_refine_ls_weighting_scheme calc
_refine_ls_wR_factor_gt 0.1659
_refine_ls_wR_factor_ref 0.1913
_reflns_Friedel_coverage 0
_reflns_number_gt 1969
_reflns_number_total 3282
_reflns_threshold_expression 'I > 2\s(I)'
_cod_data_source_file d3ce00846k2.cif
_cod_data_source_block izact+C8
_cod_depositor_comments 'Adding full bibliography for 7247836--7247840.cif.'
_cod_database_code 7247838
_shelx_estimated_absorpt_t_min 0.969
_shelx_estimated_absorpt_t_max 0.992

loop_
_symmetry_equiv_pos_as_xyz
'x, y, z'
'-x, y+1/2, -z+1/2'
'-x, -y, -z'
'x, -y-1/2, z-1/2'

loop_
_atom_site_label
_atom_site_type_symbol
_atom_site_fract_x
_atom_site_fract_y
_atom_site_fract_z
_atom_site_U_iso_or_equiv
_atom_site_adp_type
_atom_site_occupancy
_atom_site_site_symmetry_order
_atom_site_calc_flag
_atom_site_refinement_flags_posn
_atom_site_refinement_flags_adp
_atom_site_refinement_flags_occupancy
_atom_site_disorder_assembly
_atom_site_disorder_group
C1 C 0.29447(12) 0.3995(3) 0.8104(3) 0.0391(6) Uani 1 1 d . . . . .
H1 H 0.321784 0.32231 0.763836 0.047 Uiso 1 1 calc R U . . .
C2 C 0.25433(12) 0.3464(3) 0.9240(3) 0.0367(5) Uani 1 1 d . . . . .
H2 H 0.253395 0.235483 0.953013 0.044 Uiso 1 1 calc R U . . .
C3 C 0.21537(11) 0.4594(3) 0.9946(3) 0.0363(5) Uani 1 1 d . . . . .
C4 C 0.21911(12) 0.6188(3) 0.9476(3) 0.0412(6) Uani 1 1 d . . . . .
H4 H 0.193692 0.699382 0.995008 0.049 Uiso 1 1 calc R U . . .
C5 C 0.25982(13) 0.6605(3) 0.8317(3) 0.0430(6) Uani 1 1 d . . . . .
H5 H 0.261394 0.770486 0.799856 0.052 Uiso 1 1 calc R U . . .
C6 C 0.17065(12) 0.4153(3) 1.1204(3) 0.0399(6) Uani 1 1 d . . . . .
C7 C 0.07830(12) 0.0709(3) 1.1983(3) 0.0414(6) Uani 1 1 d . . . . .
C8 C 0.09487(16) -0.0516(4) 1.0775(4) 0.0580(8) Uani 1 1 d . . . . .
H8A H 0.080016 -0.011712 0.969393 0.087 Uiso 1 1 calc R U . . .
H8B H 0.071606 -0.153242 1.095619 0.087 Uiso 1 1 calc R U . . .
H8C H 0.143833 -0.069988 1.088313 0.087 Uiso 1 1 calc R U . . .
C9 C 0.03337(14) 0.0156(3) 1.3201(4) 0.0515(7) Uani 1 1 d . . . . .
H9A H 0.05541 -0.072911 1.383511 0.077 Uiso 1 1 calc R U . . .
H9B H -0.009812 -0.022157 1.265252 0.077 Uiso 1 1 calc R U . . .
H9C H 0.025193 0.105828 1.391147 0.077 Uiso 1 1 calc R U . . .
C10 C 0.38285(13) 0.5473(3) 0.4189(3) 0.0406(6) Uani 1 1 d . . . . .
C11 C 0.43928(13) 0.5889(3) 0.3227(3) 0.0418(6) Uani 1 1 d . . . . .
H11A H 0.482755 0.567164 0.388544 0.05 Uiso 1 1 calc R U . . .
H11B H 0.437342 0.706121 0.299197 0.05 Uiso 1 1 calc R U . . .
C12 C 0.43859(13) 0.4976(3) 0.1657(3) 0.0435(6) Uani 1 1 d . . . . .
H12A H 0.396782 0.524208 0.095467 0.052 Uiso 1 1 calc R U . . .
H12B H 0.438612 0.379891 0.187 0.052 Uiso 1 1 calc R U . . .
C13 C 0.49987(13) 0.5412(3) 0.0813(3) 0.0425(6) Uani 1 1 d . . . . .
H13A H 0.541395 0.510227 0.150546 0.051 Uiso 1 1 calc R U . . .
H13B H 0.500882 0.659773 0.066016 0.051 Uiso 1 1 calc R U . . .
N1 N 0.29720(10) 0.5529(2) 0.7621(3) 0.0405(5) Uani 1 1 d . . . . .
N2 N 0.14329(10) 0.2657(2) 1.1032(3) 0.0391(5) Uani 1 1 d . . . . .
H2A H 0.152284 0.202308 1.024095 0.047 Uiso 1 1 calc R U . . .
N3 N 0.10063(10) 0.2147(3) 1.2138(3) 0.0409(5) Uani 1 1 d . . . . .
O1 O 0.16053(11) 0.5083(2) 1.2278(3) 0.0618(6) Uani 1 1 d . . . . .
O2 O 0.38881(9) 0.6205(2) 0.5592(2) 0.0541(5) Uani 1 1 d . . . . .
H2B H 0.354422 0.601438 0.605955 0.081 Uiso 1 1 calc R U . . .
O3 O 0.33552(11) 0.4622(3) 0.3733(3) 0.0701(7) Uani 1 1 d . . . . .

loop_
_atom_site_aniso_label
_atom_site_aniso_U_11
_atom_site_aniso_U_22
_atom_site_aniso_U_33
_atom_site_aniso_U_23
_atom_site_aniso_U_13
_atom_site_aniso_U_12
C1 0.0448(13) 0.0450(13) 0.0296(15) -0.0010(10) 0.0140(11) 0.0002(10)
C2 0.0443(12) 0.0399(12) 0.0280(15) 0.0012(9) 0.0130(10) 0.0010(9)
C3 0.0408(12) 0.0436(13) 0.0258(14) -0.0013(9) 0.0101(10) -0.0008(9)
C4 0.0497(13) 0.0405(13) 0.0347(16) -0.0039(10) 0.0117(12) 0.0037(10)
C5 0.0533(14) 0.0424(13) 0.0348(16) 0.0003(10) 0.0108(12) -0.0019(10)
C6 0.0439(13) 0.0493(14) 0.0286(15) -0.0019(10) 0.0131(11) 0.0019(10)
C7 0.0459(13) 0.0527(14) 0.0268(16) 0.0063(10) 0.0099(11) 0.0007(10)
C8 0.0757(19) 0.0636(18) 0.0372(19) -0.0019(13) 0.0178(15) 0.0000(14)
C9 0.0557(15) 0.0662(17) 0.0353(18) 0.0068(13) 0.0170(13) -0.0106(12)
C10 0.0497(14) 0.0350(12) 0.0396(17) 0.0015(10) 0.0157(12) -0.0010(10)
C11 0.0484(13) 0.0489(13) 0.0299(15) 0.0042(10) 0.0120(11) -0.0039(10)
C12 0.0522(14) 0.0440(13) 0.0367(16) -0.0009(11) 0.0158(12) -0.0019(10)
C13 0.0491(13) 0.0487(14) 0.0315(16) 0.0028(10) 0.0134(12) 0.0029(10)
N1 0.0495(11) 0.0434(11) 0.0300(13) 0.0019(8) 0.0112(10) -0.0040(8)
N2 0.0465(11) 0.0491(11) 0.0246(13) 0.0033(8) 0.0174(9) 0.0023(8)
N3 0.0426(11) 0.0557(12) 0.0270(13) 0.0076(9) 0.0163(9) 0.0024(9)
O1 0.0712(13) 0.0725(13) 0.0477(15) -0.0236(10) 0.0339(11) -0.0145(10)
O2 0.0570(11) 0.0762(13) 0.0319(12) -0.0062(9) 0.0178(9) -0.0195(9)
O3 0.0792(14) 0.0685(13) 0.0696(18) -0.0281(11) 0.0394(13) -0.0314(11)

loop_
_atom_type_symbol
_atom_type_description
_atom_type_scat_dispersion_real
_atom_type_scat_dispersion_imag
_atom_type_scat_source
C C 0.0033 0.0016 'International Tables Vol C Tables 4.2.6.8 and 6.1.1.4'
H H 0 0 'International Tables Vol C Tables 4.2.6.8 and 6.1.1.4'
N N 0.0061 0.0033 'International Tables Vol C Tables 4.2.6.8 and 6.1.1.4'
O O 0.0106 0.006 'International Tables Vol C Tables 4.2.6.8 and 6.1.1.4'

loop_
_exptl_crystal_face_index_h
_exptl_crystal_face_index_k
_exptl_crystal_face_index_l
_exptl_crystal_face_perp_dist
0 0 -1 0.168
-1 -1 -1 0.159
1 1 -1 0.095
1 -1 0 0.054
-1 1 0 0.032
1 1 0 0.003
1 0 0 0.019
-1 0 0 0.041
0 0 1 0.087
1 1 1 0.048
-1 -1 1 0.106

loop_
_geom_angle_atom_site_label_1
_geom_angle_atom_site_label_2
_geom_angle_atom_site_label_3
_geom_angle
_geom_angle_site_symmetry_1
_geom_angle_site_symmetry_3
_geom_angle_publ_flag
C2 C1 H1 118 . . ?
N1 C1 H1 118 . . ?
N1 C1 C2 123.9(2) . . ?
C1 C2 H2 120.9 . . ?
C1 C2 C3 118.2(2) . . ?
C3 C2 H2 120.9 . . ?
C2 C3 C6 122.6(2) . . ?
C4 C3 C2 118.1(2) . . ?
C4 C3 C6 119.3(2) . . ?
C3 C4 H4 120.2 . . ?
C5 C4 C3 119.7(2) . . ?
C5 C4 H4 120.2 . . ?
C4 C5 H5 118.6 . . ?
N1 C5 C4 122.8(2) . . ?
N1 C5 H5 118.6 . . ?
N2 C6 C3 114.2(2) . . ?
O1 C6 C3 121.8(2) . . ?
O1 C6 N2 124.0(2) . . ?
C8 C7 C9 116.6(2) . . ?
N3 C7 C8 127.1(2) . . ?
N3 C7 C9 116.3(2) . . ?
C7 C8 H8A 109.5 . . ?
C7 C8 H8B 109.5 . . ?
C7 C8 H8C 109.5 . . ?
H8A C8 H8B 109.5 . . ?
H8A C8 H8C 109.5 . . ?
H8B C8 H8C 109.5 . . ?
C7 C9 H9A 109.5 . . ?
C7 C9 H9B 109.5 . . ?
C7 C9 H9C 109.5 . . ?
H9A C9 H9B 109.5 . . ?
H9A C9 H9C 109.5 . . ?
H9B C9 H9C 109.5 . . ?
O2 C10 C11 112.2(2) . . ?
O3 C10 C11 124.8(3) . . ?
O3 C10 O2 122.9(2) . . ?
C10 C11 H11A 108.6 . . ?
C10 C11 H11B 108.6 . . ?
C10 C11 C12 114.8(2) . . ?
H11A C11 H11B 107.5 . . ?
C12 C11 H11A 108.6 . . ?
C12 C11 H11B 108.6 . . ?
C11 C12 H12A 109.5 . . ?
C11 C12 H12B 109.5 . . ?
C11 C12 C13 110.8(2) . . ?
H12A C12 H12B 108.1 . . ?
C13 C12 H12A 109.5 . . ?
C13 C12 H12B 109.5 . . ?
C12 C13 C13 113.1(3) . 3_665 ?
C12 C13 H13A 108.9 . . ?
C12 C13 H13B 108.9 . . ?
C13 C13 H13A 108.9 3_665 . ?
C13 C13 H13B 108.9 3_665 . ?
H13A C13 H13B 107.8 . . ?
C1 N1 C5 117.2(2) . . ?
C6 N2 H2A 120.9 . . ?
C6 N2 N3 118.3(2) . . ?
N3 N2 H2A 120.9 . . ?
C7 N3 N2 116.6(2) . . ?
C10 O2 H2B 109.5 . . ?

loop_
_geom_bond_atom_site_label_1
_geom_bond_atom_site_label_2
_geom_bond_distance
_geom_bond_site_symmetry_2
_geom_bond_publ_flag
C1 H1 0.95 . ?
C1 C2 1.381(3) . ?
C1 N1 1.335(3) . ?
C2 H2 0.95 . ?
C2 C3 1.389(3) . ?
C3 C4 1.381(3) . ?
C3 C6 1.499(3) . ?
C4 H4 0.95 . ?
C4 C5 1.376(3) . ?
C5 H5 0.95 . ?
C5 N1 1.335(3) . ?
C6 N2 1.353(3) . ?
C6 O1 1.219(3) . ?
C7 C8 1.496(4) . ?
C7 C9 1.502(3) . ?
C7 N3 1.272(3) . ?
C8 H8A 0.98 . ?
C8 H8B 0.98 . ?
C8 H8C 0.98 . ?
C9 H9A 0.98 . ?
C9 H9B 0.98 . ?
C9 H9C 0.98 . ?
C10 C11 1.493(3) . ?
C10 O2 1.318(3) . ?
C10 O3 1.204(3) . ?
C11 H11A 0.99 . ?
C11 H11B 0.99 . ?
C11 C12 1.517(4) . ?
C12 H12A 0.99 . ?
C12 H12B 0.99 . ?
C12 C13 1.519(3) . ?
C13 C13 1.526(5) 3_665 ?
C13 H13A 0.99 . ?
C13 H13B 0.99 . ?
N2 H2A 0.88 . ?
N2 N3 1.390(3) . ?
O2 H2B 0.84 . ?

loop_
_geom_hbond_atom_site_label_D
_geom_hbond_atom_site_label_H
_geom_hbond_atom_site_label_A
_geom_hbond_distance_DH
_geom_hbond_distance_HA
_geom_hbond_distance_DA
_geom_hbond_angle_DHA
_geom_hbond_site_symmetry_A
_geom_hbond_publ_flag
C1 H1 O3 0.95 2.53 3.132(3) 121.3 4_566 yes
C2 H2 O3 0.95 2.46 3.075(3) 122.7 4_566 yes
C11 H11B O2 0.99 2.57 3.346(3) 134.9 4_575 yes
O2 H2B N1 0.84 1.87 2.686(3) 163 . yes

loop_
_geom_torsion_atom_site_label_1
_geom_torsion_atom_site_label_2
_geom_torsion_atom_site_label_3
_geom_torsion_atom_site_label_4
_geom_torsion
_geom_torsion_site_symmetry_1
_geom_torsion_site_symmetry_2
_geom_torsion_site_symmetry_3
_geom_torsion_site_symmetry_4
_geom_torsion_publ_flag
C1 C2 C3 C4 -0.2(4) . . . . ?
C1 C2 C3 C6 -179.3(3) . . . . ?
C2 C1 N1 C5 1.7(4) . . . . ?
C2 C3 C4 C5 1.1(4) . . . . ?
C2 C3 C6 N2 -32.7(4) . . . . ?
C2 C3 C6 O1 147.3(3) . . . . ?
C3 C4 C5 N1 -0.7(4) . . . . ?
C3 C6 N2 N3 -179.5(2) . . . . ?
C4 C3 C6 N2 148.2(2) . . . . ?
C4 C3 C6 O1 -31.8(4) . . . . ?
C4 C5 N1 C1 -0.7(4) . . . . ?
C6 C3 C4 C5 -179.7(3) . . . . ?
C6 N2 N3 C7 -176.9(2) . . . . ?
C8 C7 N3 N2 2.3(4) . . . . ?
C9 C7 N3 N2 178.8(2) . . . . ?
C10 C11 C12 C13 -176.9(2) . . . . ?
C11 C12 C13 C13 -177.3(3) . . . 3_665 ?
N1 C1 C2 C3 -1.3(4) . . . . ?
O1 C6 N2 N3 0.5(4) . . . . ?
O2 C10 C11 C12 175.1(2) . . . . ?
O3 C10 C11 C12 -7.7(4) . . . . ?
